data_7152295
loop_
_publ_author_name
'Fornalczyk, Michal'
'Singh, Kuldip'
'Stuart, Alison M.'

_publ_section_title
;
 Enantioselective Reformatsky reaction of ethyl iododifluoroacetate with
 ketones.
;
_journal_issue 16
_journal_name_full 'Organic &amp; biomolecular chemistry'
_journal_page_first 3332
_journal_page_last 3342
_journal_paper_doi 10.1039/c2ob25081k
_journal_volume 10
_journal_year 2012
_chemical_absolute_configuration ,unk
_chemical_formula_moiety 'C19 H21 F2 N O2'
_chemical_formula_sum 'C19 H21 F2 N O2'
_chemical_formula_weight 333.37
_chemical_name_systematic
;
?
;
_space_group_IT_number 19
_symmetry_cell_setting orthorhombic
_symmetry_space_group_name_Hall 'P 2ac 2ab'
_symmetry_space_group_name_H-M 'P 21 21 21'
_atom_sites_solution_hydrogens geom
_atom_sites_solution_primary direct
_atom_sites_solution_secondary difmap
_audit_creation_method SHELXL-97
_cell_angle_alpha 90.00
_cell_angle_beta 90.00
_cell_angle_gamma 90.00
_cell_formula_units_Z 4
_cell_length_a 8.8405(17)
_cell_length_b 9.7476(19)
_cell_length_c 19.684(4)
_cell_measurement_reflns_used 949
_cell_measurement_temperature 150(2)
_cell_measurement_theta_max 22.316
_cell_measurement_theta_min 2.331
_cell_volume 1696.2(6)
_computing_cell_refinement 'Bruker SMART'
_computing_data_collection 'Bruker SMART'
_computing_data_reduction 'Bruker SHELXTL'
_computing_molecular_graphics 'Bruker SHELXTL'
_computing_publication_material 'Bruker SHELXTL'
_computing_structure_refinement 'SHELXL-97 (Sheldrick, 1997)'
_computing_structure_solution 'SHELXS-97 (Sheldrick, 1990)'
_diffrn_ambient_temperature 150(2)
_diffrn_measured_fraction_theta_full 1.000
_diffrn_measured_fraction_theta_max 1.000
_diffrn_measurement_device_type 'Bruker Apex 2000 CCD area detector'
_diffrn_measurement_method 'phi and omega scans'
_diffrn_radiation_monochromator graphite
_diffrn_radiation_source 'fine-focus sealed tube'
_diffrn_radiation_type MoK\a
_diffrn_radiation_wavelength 0.71073
_diffrn_reflns_av_R_equivalents 0.1351
_diffrn_reflns_av_sigmaI/netI 0.0843
_diffrn_reflns_limit_h_max 10
_diffrn_reflns_limit_h_min -10
_diffrn_reflns_limit_k_max 11
_diffrn_reflns_limit_k_min -11
_diffrn_reflns_limit_l_max 23
_diffrn_reflns_limit_l_min -22
_diffrn_reflns_number 12172
_diffrn_reflns_theta_full 25.00
_diffrn_reflns_theta_max 25.00
_diffrn_reflns_theta_min 2.07
_exptl_absorpt_coefficient_mu 0.099
_exptl_absorpt_correction_T_max 0.9873
_exptl_absorpt_correction_T_min 0.9653
_exptl_absorpt_correction_type empirical
_exptl_absorpt_process_details
;
absorption correction based on 5599 reflections(SADABS);Rint 0.2678 before
correction and 0.0666 after.
;
_exptl_crystal_colour colourless
_exptl_crystal_density_diffrn 1.305
_exptl_crystal_density_method 'not measured'
_exptl_crystal_description block
_exptl_crystal_F_000 704
_exptl_crystal_size_max 0.36
_exptl_crystal_size_mid 0.25
_exptl_crystal_size_min 0.13
_refine_diff_density_max 0.214
_refine_diff_density_min -0.269
_refine_diff_density_rms 0.060
_refine_ls_abs_structure_details 'Flack H D (1983), Acta Cryst. A39, 876-881'
_refine_ls_abs_structure_Flack -0.1(9)
_refine_ls_extinction_method none
_refine_ls_goodness_of_fit_ref 1.007
_refine_ls_hydrogen_treatment constr
_refine_ls_matrix_type full
_refine_ls_number_parameters 220
_refine_ls_number_reflns 2987
_refine_ls_number_restraints 0
_refine_ls_restrained_S_all 1.007
_refine_ls_R_factor_all 0.0603
_refine_ls_R_factor_gt 0.0497
_refine_ls_shift/su_max 0.001
_refine_ls_shift/su_mean 0.000
_refine_ls_structure_factor_coef Fsqd
_refine_ls_weighting_details 'calc w=1/[\s^2^(Fo^2^)+(0.0464P)^2^+0.0000P] where P=(Fo^2^+2Fc^2^)/3'
_refine_ls_weighting_scheme calc
_refine_ls_wR_factor_gt 0.0995
_refine_ls_wR_factor_ref 0.1055
_reflns_number_gt 2532
_reflns_number_total 2987
_reflns_threshold_expression >2sigma(I)
_cod_data_source_file c2ob25081k.txt
_cod_data_source_block 10046
_cod_depositor_comments
;
The following automatic conversions were performed:

'_symmetry_cell_setting' value 'Orthorhombic' changed to
'orthorhombic' according to
/home/saulius/struct/CIF-dictionaries/cif_core.dic dictionary named
'cif_core.dic' version 2.4.1 from 2010-06-29.

Automatic conversion script
Id: cif_fix_values 1715 2011-07-08 13:25:40Z adriana 
;
_cod_original_cell_volume 1696.3(6)
_cod_original_sg_symbol_H-M P2(1)2(1)2(1)
_cod_database_code 7152295

loop_
_symmetry_equiv_pos_as_xyz
'x, y, z'
'-x+1/2, -y, z+1/2'
'-x, y+1/2, -z+1/2'
'x+1/2, -y+1/2, -z'

loop_
_atom_site_label
_atom_site_type_symbol
_atom_site_fract_x
_atom_site_fract_y
_atom_site_fract_z
_atom_site_U_iso_or_equiv
_atom_site_adp_type
_atom_site_occupancy
_atom_site_symmetry_multiplicity
_atom_site_calc_flag
_atom_site_refinement_flags
F1 F 0.36523(15) 0.06394(14) 0.11943(8) 0.0357(4) Uani 1 1 d .
F2 F 0.46486(16) 0.25873(13) 0.14915(8) 0.0316(4) Uani 1 1 d .
O1 O 0.6273(2) -0.04247(15) 0.07514(10) 0.0329(4) Uani 1 1 d .
H1 H 0.6199 -0.0895 0.1108 0.049 Uiso 1 1 calc R
O2 O 0.5472(2) -0.06535(15) 0.21705(10) 0.0361(4) Uani 1 1 d .
N1 N 0.5343(2) 0.14710(19) 0.26461(11) 0.0282(5) Uani 1 1 d .
H1A H 0.5149 0.2341 0.2564 0.034 Uiso 1 1 calc R
C1 C 0.6256(3) 0.0985(2) 0.09199(13) 0.0260(5) Uani 1 1 d .
C2 C 0.4957(2) 0.1213(2) 0.14402(14) 0.0264(6) Uani 1 1 d .
C3 C 0.5267(3) 0.0605(2) 0.21345(13) 0.0264(5) Uani 1 1 d .
C4 C 0.5729(3) 0.1084(2) 0.33412(13) 0.0265(6) Uani 1 1 d .
H4 H 0.6086 0.0110 0.3334 0.032 Uiso 1 1 calc R
C5 C 0.5918(3) 0.1757(2) 0.02623(14) 0.0289(6) Uani 1 1 d .
H5A H 0.4885 0.1521 0.0107 0.035 Uiso 1 1 calc R
H5B H 0.5944 0.2756 0.0353 0.035 Uiso 1 1 calc R
C6 C 0.7039(3) 0.1420(3) -0.02975(15) 0.0381(7) Uani 1 1 d .
H6A H 0.8071 0.1582 -0.0133 0.057 Uiso 1 1 calc R
H6B H 0.6842 0.2006 -0.0692 0.057 Uiso 1 1 calc R
H6C H 0.6929 0.0456 -0.0428 0.057 Uiso 1 1 calc R
C7 C 0.7044(3) 0.1978(3) 0.35788(15) 0.0371(7) Uani 1 1 d .
H7A H 0.7908 0.1852 0.3273 0.056 Uiso 1 1 calc R
H7B H 0.7335 0.1714 0.4041 0.056 Uiso 1 1 calc R
H7C H 0.6735 0.2944 0.3575 0.056 Uiso 1 1 calc R
C8 C 0.7738(3) 0.1441(2) 0.12600(14) 0.0272(6) Uani 1 1 d .
C9 C 0.8823(3) 0.0486(3) 0.14498(15) 0.0356(6) Uani 1 1 d .
H9 H 0.8670 -0.0458 0.1350 0.043 Uiso 1 1 calc R
C10 C 1.0124(3) 0.0894(3) 0.17820(17) 0.0488(8) Uani 1 1 d .
H10 H 1.0855 0.0228 0.1910 0.059 Uiso 1 1 calc R
C11 C 1.0371(3) 0.2260(3) 0.19291(16) 0.0473(8) Uani 1 1 d .
H11 H 1.1262 0.2535 0.2162 0.057 Uiso 1 1 calc R
C12 C 0.9319(3) 0.3214(3) 0.17358(16) 0.0418(7) Uani 1 1 d .
H12 H 0.9487 0.4157 0.1833 0.050 Uiso 1 1 calc R
C13 C 0.8009(3) 0.2818(3) 0.13998(14) 0.0329(6) Uani 1 1 d .
H13 H 0.7293 0.3491 0.1265 0.040 Uiso 1 1 calc R
C14 C 0.4357(3) 0.1161(2) 0.38124(13) 0.0262(6) Uani 1 1 d .
C15 C 0.2919(3) 0.1481(2) 0.35731(15) 0.0312(6) Uani 1 1 d .
H15 H 0.2770 0.1680 0.3105 0.037 Uiso 1 1 calc R
C16 C 0.1695(3) 0.1508(3) 0.40202(17) 0.0384(7) Uani 1 1 d .
H16 H 0.0719 0.1740 0.3853 0.046 Uiso 1 1 calc R
C17 C 0.1871(3) 0.1210(3) 0.46914(16) 0.0406(8) Uani 1 1 d .
H17 H 0.1027 0.1227 0.4990 0.049 Uiso 1 1 calc R
C18 C 0.3288(3) 0.0883(3) 0.49306(15) 0.0407(7) Uani 1 1 d .
H18 H 0.3423 0.0661 0.5397 0.049 Uiso 1 1 calc R
C19 C 0.4519(3) 0.0877(2) 0.44962(14) 0.0345(6) Uani 1 1 d .
H19 H 0.5495 0.0673 0.4672 0.041 Uiso 1 1 calc R

loop_
_atom_site_aniso_label
_atom_site_aniso_U_11
_atom_site_aniso_U_22
_atom_site_aniso_U_33
_atom_site_aniso_U_23
_atom_site_aniso_U_13
_atom_site_aniso_U_12
F1 0.0250(7) 0.0397(8) 0.0422(10) -0.0036(7) -0.0005(6) -0.0057(7)
F2 0.0328(8) 0.0233(7) 0.0388(9) -0.0012(6) 0.0013(6) 0.0076(6)
O1 0.0400(10) 0.0189(8) 0.0399(12) -0.0016(7) 0.0015(9) 0.0026(8)
O2 0.0484(11) 0.0187(8) 0.0413(12) -0.0002(8) 0.0025(9) -0.0034(8)
N1 0.0306(12) 0.0203(9) 0.0337(14) -0.0014(9) 0.0024(9) 0.0018(9)
C1 0.0267(12) 0.0192(11) 0.0322(15) -0.0001(10) 0.0024(11) -0.0008(10)
C2 0.0227(13) 0.0213(11) 0.0352(16) -0.0030(11) 0.0016(10) -0.0015(10)
C3 0.0210(12) 0.0240(12) 0.0343(15) -0.0020(12) 0.0042(10) -0.0039(10)
C4 0.0288(14) 0.0204(11) 0.0302(15) -0.0004(10) 0.0020(11) 0.0028(10)
C5 0.0256(14) 0.0241(12) 0.0372(17) -0.0012(11) -0.0033(10) 0.0005(10)
C6 0.0327(15) 0.0434(16) 0.0380(18) 0.0047(13) 0.0024(12) 0.0018(12)
C7 0.0273(14) 0.0376(15) 0.0463(19) 0.0014(14) -0.0009(13) -0.0026(12)
C8 0.0251(13) 0.0281(12) 0.0283(16) 0.0026(11) 0.0053(10) -0.0005(10)
C9 0.0326(14) 0.0330(13) 0.0413(18) 0.0107(12) 0.0021(12) 0.0038(12)
C10 0.0290(16) 0.0565(18) 0.061(2) 0.0227(16) -0.0033(13) 0.0068(14)
C11 0.0321(16) 0.064(2) 0.046(2) 0.0153(16) -0.0086(13) -0.0143(15)
C12 0.0359(15) 0.0407(15) 0.049(2) 0.0008(14) -0.0035(13) -0.0079(13)
C13 0.0300(13) 0.0335(14) 0.0353(17) -0.0001(12) -0.0039(12) 0.0016(11)
C14 0.0310(14) 0.0179(10) 0.0297(16) -0.0018(10) 0.0025(11) -0.0019(10)
C15 0.0321(15) 0.0272(12) 0.0342(17) 0.0001(12) -0.0008(12) -0.0041(11)
C16 0.0284(15) 0.0285(14) 0.058(2) 0.0001(13) 0.0047(13) -0.0017(11)
C17 0.0423(17) 0.0313(14) 0.048(2) -0.0025(13) 0.0217(14) -0.0006(12)
C18 0.0478(19) 0.0409(16) 0.0333(18) 0.0062(13) 0.0097(13) 0.0037(14)
C19 0.0350(15) 0.0309(14) 0.0375(18) 0.0016(12) 0.0025(12) 0.0049(12)

loop_
_atom_type_symbol
_atom_type_description
_atom_type_scat_dispersion_real
_atom_type_scat_dispersion_imag
_atom_type_scat_source
C C 0.0033 0.0016 'International Tables Vol C Tables 4.2.6.8 and 6.1.1.4'
H H 0.0000 0.0000 'International Tables Vol C Tables 4.2.6.8 and 6.1.1.4'
N N 0.0061 0.0033 'International Tables Vol C Tables 4.2.6.8 and 6.1.1.4'
O O 0.0106 0.0060 'International Tables Vol C Tables 4.2.6.8 and 6.1.1.4'
F F 0.0171 0.0103 'International Tables Vol C Tables 4.2.6.8 and 6.1.1.4'

loop_
_geom_angle_atom_site_label_1
_geom_angle_atom_site_label_2
_geom_angle_atom_site_label_3
_geom_angle
C1 O1 H1 109.5
C3 N1 C4 124.3(2)
C3 N1 H1A 117.9
C4 N1 H1A 117.9
O1 C1 C5 106.39(19)
O1 C1 C8 111.98(19)
C5 C1 C8 113.2(2)
O1 C1 C2 107.52(19)
C5 C1 C2 110.1(2)
C8 C1 C2 107.5(2)
F1 C2 F2 104.91(17)
F1 C2 C3 108.13(18)
F2 C2 C3 110.6(2)
F1 C2 C1 109.3(2)
F2 C2 C1 109.57(19)
C3 C2 C1 113.90(19)
O2 C3 N1 125.6(2)
O2 C3 C2 117.7(2)
N1 C3 C2 116.66(19)
N1 C4 C7 108.5(2)
N1 C4 C14 111.8(2)
C7 C4 C14 113.0(2)
N1 C4 H4 107.8
C7 C4 H4 107.8
C14 C4 H4 107.8
C6 C5 C1 112.4(2)
C6 C5 H5A 109.1
C1 C5 H5A 109.1
C6 C5 H5B 109.1
C1 C5 H5B 109.1
H5A C5 H5B 107.9
C5 C6 H6A 109.5
C5 C6 H6B 109.5
H6A C6 H6B 109.5
C5 C6 H6C 109.5
H6A C6 H6C 109.5
H6B C6 H6C 109.5
C4 C7 H7A 109.5
C4 C7 H7B 109.5
H7A C7 H7B 109.5
C4 C7 H7C 109.5
H7A C7 H7C 109.5
H7B C7 H7C 109.5
C9 C8 C13 118.4(2)
C9 C8 C1 120.8(2)
C13 C8 C1 120.8(2)
C10 C9 C8 120.6(3)
C10 C9 H9 119.7
C8 C9 H9 119.7
C11 C10 C9 120.6(3)
C11 C10 H10 119.7
C9 C10 H10 119.7
C12 C11 C10 119.3(3)
C12 C11 H11 120.3
C10 C11 H11 120.3
C11 C12 C13 120.6(3)
C11 C12 H12 119.7
C13 C12 H12 119.7
C12 C13 C8 120.4(2)
C12 C13 H13 119.8
C8 C13 H13 119.8
C19 C14 C15 118.0(2)
C19 C14 C4 120.0(2)
C15 C14 C4 122.0(2)
C14 C15 C16 120.0(3)
C14 C15 H15 120.0
C16 C15 H15 120.0
C17 C16 C15 121.3(3)
C17 C16 H16 119.4
C15 C16 H16 119.4
C16 C17 C18 119.0(3)
C16 C17 H17 120.5
C18 C17 H17 120.5
C17 C18 C19 120.4(3)
C17 C18 H18 119.8
C19 C18 H18 119.8
C14 C19 C18 121.3(3)
C14 C19 H19 119.4
C18 C19 H19 119.4

loop_
_geom_bond_atom_site_label_1
_geom_bond_atom_site_label_2
_geom_bond_distance
F1 C2 1.370(3)
F2 C2 1.371(2)
O1 C1 1.414(3)
O1 H1 0.8400
O2 C3 1.242(3)
N1 C3 1.316(3)
N1 C4 1.460(3)
N1 H1A 0.8800
C1 C5 1.527(4)
C1 C8 1.537(3)
C1 C2 1.555(3)
C2 C3 1.515(4)
C4 C7 1.527(3)
C4 C14 1.528(3)
C4 H4 1.0000
C5 C6 1.518(4)
C5 H5A 0.9900
C5 H5B 0.9900
C6 H6A 0.9800
C6 H6B 0.9800
C6 H6C 0.9800
C7 H7A 0.9800
C7 H7B 0.9800
C7 H7C 0.9800
C8 C9 1.388(3)
C8 C13 1.391(3)
C9 C10 1.381(4)
C9 H9 0.9500
C10 C11 1.380(4)
C10 H10 0.9500
C11 C12 1.370(4)
C11 H11 0.9500
C12 C13 1.388(4)
C12 H12 0.9500
C13 H13 0.9500
C14 C19 1.382(4)
C14 C15 1.392(4)
C15 C16 1.395(4)
C15 H15 0.9500
C16 C17 1.362(4)
C16 H16 0.9500
C17 C18 1.376(4)
C17 H17 0.9500
C18 C19 1.384(4)
C18 H18 0.9500
C19 H19 0.9500

loop_
_geom_hbond_atom_site_label_D
_geom_hbond_atom_site_label_H
_geom_hbond_atom_site_label_A
_geom_hbond_distance_DH
_geom_hbond_distance_HA
_geom_hbond_distance_DA
_geom_hbond_angle_DHA
_geom_hbond_site_symmetry_A
N1 H1A O2 0.88 2.10 2.916(2) 154.6 3_655
O1 H1 O2 0.84 2.20 2.890(3) 139.3 .

loop_
_geom_torsion_atom_site_label_1
_geom_torsion_atom_site_label_2
_geom_torsion_atom_site_label_3
_geom_torsion_atom_site_label_4
_geom_torsion
O1 C1 C2 F1 -50.7(2)
C5 C1 C2 F1 64.8(2)
C8 C1 C2 F1 -171.43(18)
O1 C1 C2 F2 -165.13(18)
C5 C1 C2 F2 -49.6(2)
C8 C1 C2 F2 74.1(2)
O1 C1 C2 C3 70.4(2)
C5 C1 C2 C3 -174.11(18)
C8 C1 C2 C3 -50.4(2)
C4 N1 C3 O2 1.9(4)
C4 N1 C3 C2 -175.8(2)
F1 C2 C3 O2 61.3(3)
F2 C2 C3 O2 175.6(2)
C1 C2 C3 O2 -60.5(3)
F1 C2 C3 N1 -120.9(2)
F2 C2 C3 N1 -6.5(3)
C1 C2 C3 N1 117.4(2)
C3 N1 C4 C7 126.1(2)
C3 N1 C4 C14 -108.7(2)
O1 C1 C5 C6 -56.1(3)
C8 C1 C5 C6 67.3(3)
C2 C1 C5 C6 -172.3(2)
O1 C1 C8 C9 -8.3(4)
C5 C1 C8 C9 -128.6(3)
C2 C1 C8 C9 109.6(3)
O1 C1 C8 C13 173.2(2)
C5 C1 C8 C13 52.9(3)
C2 C1 C8 C13 -68.9(3)
C13 C8 C9 C10 1.4(4)
C1 C8 C9 C10 -177.2(3)
C8 C9 C10 C11 -0.3(5)
C9 C10 C11 C12 -0.7(5)
C10 C11 C12 C13 0.5(5)
C11 C12 C13 C8 0.6(4)
C9 C8 C13 C12 -1.5(4)
C1 C8 C13 C12 177.0(3)
N1 C4 C14 C19 -177.7(2)
C7 C4 C14 C19 -55.0(3)
N1 C4 C14 C15 3.9(3)
C7 C4 C14 C15 126.5(2)
C19 C14 C15 C16 0.1(3)
C4 C14 C15 C16 178.5(2)
C14 C15 C16 C17 -0.8(4)
C15 C16 C17 C18 0.4(4)
C16 C17 C18 C19 0.8(4)
C15 C14 C19 C18 1.2(4)
C4 C14 C19 C18 -177.3(2)
C17 C18 C19 C14 -1.7(4)
